data_7129222
loop_
_publ_author_name
'Zhang, Kan'
'Yao, Yanxiu'
'Sun, Winjin'
'Wen, Rui'
'Wang, Yanyan'
'Sun, Huaming'
'Zhang, Wei-Qiang'
'Zhang, Guofang'
'Gao, Ziwei'

_publ_section_title
;
 Triazine-wingtips accelerated NHC-Pd catalysed carbonylative Sonogashira
 cross-coupling reaction
;
_journal_name_full 'Chemical Communications'
_journal_paper_doi 10.1039/D1CC05280B
_journal_year 2021
_chemical_formula_moiety 'C14 H16 Cl2 N6 O2 Pd'
_chemical_formula_sum 'C14 H16 Cl2 N6 O2 Pd'
_chemical_formula_weight 477.63
_space_group_crystal_system triclinic
_space_group_IT_number 2
_space_group_name_Hall '-P 1'
_space_group_name_H-M_alt 'P -1'
_atom_sites_solution_hydrogens geom
_atom_sites_solution_primary dual
_audit_creation_date 2019-05-29
_audit_creation_method
;
Olex2 1.2
(compiled 2018.05.29 svn.r3508 for OlexSys, GUI svn.r5506)
;
_audit_update_record
;
2020-05-22 deposited with the CCDC.	2021-11-11 downloaded from the CCDC.
;
_cell_angle_alpha 80.779(2)
_cell_angle_beta 73.728(2)
_cell_angle_gamma 84.359(2)
_cell_formula_units_Z 2
_cell_length_a 8.6642(6)
_cell_length_b 10.2036(8)
_cell_length_c 10.5774(8)
_cell_measurement_reflns_used 8223
_cell_measurement_temperature 153
_cell_measurement_theta_max 68.213
_cell_measurement_theta_min 4.397
_cell_volume 884.64(11)
_computing_cell_refinement 'SAINT V8.38A (?, 2016)'
_computing_data_reduction 'SAINT V8.38A (?, 2016)'
_computing_molecular_graphics 'Olex2 (Dolomanov et al., 2009)'
_computing_publication_material 'Olex2 (Dolomanov et al., 2009)'
_computing_structure_refinement 'XL (Sheldrick, 2008)'
_computing_structure_solution 'XT (Sheldrick, 2015)'
_diffrn_ambient_temperature 152.99
_diffrn_measured_fraction_theta_full 0.977
_diffrn_measured_fraction_theta_max 0.973
_diffrn_measurement_device_type 'Bruker APEX-II CCD'
_diffrn_measurement_method '\f and \w scans'
_diffrn_radiation_type CuK\a
_diffrn_radiation_wavelength 1.54178
_diffrn_reflns_av_R_equivalents 0.0538
_diffrn_reflns_av_unetI/netI 0.0559
_diffrn_reflns_Laue_measured_fraction_full 0.977
_diffrn_reflns_Laue_measured_fraction_max 0.973
_diffrn_reflns_limit_h_max 10
_diffrn_reflns_limit_h_min -9
_diffrn_reflns_limit_k_max 12
_diffrn_reflns_limit_k_min -12
_diffrn_reflns_limit_l_max 12
_diffrn_reflns_limit_l_min -12
_diffrn_reflns_number 8178
_diffrn_reflns_point_group_measured_fraction_full 0.977
_diffrn_reflns_point_group_measured_fraction_max 0.973
_diffrn_reflns_theta_full 67.679
_diffrn_reflns_theta_max 68.207
_diffrn_reflns_theta_min 4.397
_diffrn_standards_number 0
_exptl_absorpt_coefficient_mu 11.439
_exptl_absorpt_correction_T_max 0.7530
_exptl_absorpt_correction_T_min 0.2973
_exptl_absorpt_correction_type multi-scan
_exptl_absorpt_process_details
'SADABS-2016/2 (Bruker,2016/2) was used for absorption correction. wR2(int) was 0.1380 before and 0.0766 after correction. The Ratio of minimum to maximum transmission is 0.3948. The \l/2 correction factor is Not present.'
_exptl_crystal_colour 'clear light yellow'
_exptl_crystal_colour_lustre clear
_exptl_crystal_colour_modifier light
_exptl_crystal_colour_primary yellow
_exptl_crystal_density_diffrn 1.793
_exptl_crystal_description block
_exptl_crystal_F_000 476
_exptl_crystal_size_max 0.5
_exptl_crystal_size_mid 0.4
_exptl_crystal_size_min 0.3
_refine_diff_density_max 3.297
_refine_diff_density_min -1.342
_refine_diff_density_rms 0.192
_refine_ls_extinction_method none
_refine_ls_goodness_of_fit_ref 1.083
_refine_ls_hydrogen_treatment constr
_refine_ls_matrix_type full
_refine_ls_number_parameters 229
_refine_ls_number_reflns 3158
_refine_ls_number_restraints 0
_refine_ls_restrained_S_all 1.083
_refine_ls_R_factor_all 0.0577
_refine_ls_R_factor_gt 0.0573
_refine_ls_shift/su_max 0.001
_refine_ls_shift/su_mean 0.000
_refine_ls_structure_factor_coef Fsqd
_refine_ls_weighting_details 'w=1/[\s^2^(Fo^2^)+(0.0967P)^2^+2.2673P] where P=(Fo^2^+2Fc^2^)/3'
_refine_ls_weighting_scheme calc
_refine_ls_wR_factor_gt 0.1518
_refine_ls_wR_factor_ref 0.1523
_reflns_Friedel_coverage 0.000
_reflns_number_gt 3107
_reflns_number_total 3158
_reflns_threshold_expression 'I > 2\s(I)'
_cod_data_source_file d1cc05280b2.cif
_cod_data_source_block s_CCDC2
_cod_database_code 7129222
_shelx_shelxl_version_number 2014/7
_shelx_space_group_comment
;
The symmetry employed for this shelxl refinement is uniquely defined
by the following loop, which should always be used as a source of
symmetry information in preference to the above space-group names.
They are only intended as comments.
;
_shelx_estimated_absorpt_t_max 0.131
_shelx_estimated_absorpt_t_min 0.069
_olex2_refinement_description
;
1. Fixed Uiso
 At 1.2 times of:
  All C(H) groups
 At 1.5 times of:
  All C(H,H,H) groups
2.a Aromatic/amide H refined with riding coordinates:
 C2(H2), C3(H3), C10(H10), C11(H11), C12(H12), C13(H13), C14(H14)
2.b Idealised Me refined as rotating group:
 C4(H4A,H4B,H4C), C8(H8A,H8B,H8C), C9(H9A,H9B,H9C)
;
_olex2_submission_special_instructions 'No special instructions were received'

loop_
_space_group_symop_operation_xyz
'x, y, z'
'-x, -y, -z'

loop_
_atom_site_label
_atom_site_type_symbol
_atom_site_fract_x
_atom_site_fract_y
_atom_site_fract_z
_atom_site_U_iso_or_equiv
_atom_site_adp_type
_atom_site_occupancy
_atom_site_site_symmetry_order
_atom_site_calc_flag
_atom_site_refinement_flags_posn
_atom_site_refinement_flags_adp
_atom_site_refinement_flags_occupancy
_atom_site_disorder_assembly
_atom_site_disorder_group
Pd1 Pd 0.30648(4) 0.70136(3) 0.81056(3) 0.0275(2) Uani 1 1 d . . . . .
Cl1 Cl 0.40760(15) 0.89141(13) 0.84241(15) 0.0364(3) Uani 1 1 d . . . . .
Cl2 Cl 0.20870(17) 0.50165(14) 0.79777(17) 0.0429(4) Uani 1 1 d . . . . .
O1 O 0.3693(5) 0.7677(4) 0.3814(4) 0.0366(9) Uani 1 1 d . . . . .
O2 O -0.1487(5) 0.8750(4) 0.3756(4) 0.0397(9) Uani 1 1 d . . . . .
N1 N 0.5379(5) 0.6167(4) 0.7604(5) 0.0304(9) Uani 1 1 d . . . . .
N2 N -0.0038(5) 0.8100(5) 0.9727(5) 0.0303(9) Uani 1 1 d . . . . .
N3 N -0.0096(5) 0.8227(4) 0.7695(4) 0.0280(9) Uani 1 1 d . . . . .
N4 N 0.1868(5) 0.7919(5) 0.5733(4) 0.0314(9) Uani 1 1 d . . . . .
N5 N 0.1081(5) 0.8201(4) 0.3714(4) 0.0317(9) Uani 1 1 d . . . . .
N6 N -0.0877(5) 0.8496(4) 0.5752(4) 0.0310(9) Uani 1 1 d . . . . .
C1 C 0.0882(6) 0.7827(5) 0.8545(5) 0.0276(10) Uani 1 1 d . . . . .
C2 C -0.1562(6) 0.8638(5) 0.9653(6) 0.0328(11) Uani 1 1 d . . . . .
H2 H -0.2415 0.8898 1.0368 0.039 Uiso 1 1 calc R . . . .
C3 C -0.1594(6) 0.8719(5) 0.8402(5) 0.0314(11) Uani 1 1 d . . . . .
H3 H -0.2474 0.9050 0.8050 0.038 Uiso 1 1 calc R . . . .
C4 C 0.0469(7) 0.7848(6) 1.0954(5) 0.0373(12) Uani 1 1 d . . . . .
H4A H -0.0221 0.7202 1.1597 0.056 Uiso 1 1 calc GR . . . .
H4B H 0.0379 0.8680 1.1327 0.056 Uiso 1 1 calc GR . . . .
H4C H 0.1590 0.7491 1.0762 0.056 Uiso 1 1 calc GR . . . .
C5 C 0.2162(6) 0.7944(5) 0.4419(6) 0.0320(11) Uani 1 1 d . . . . .
C6 C 0.0345(6) 0.8206(5) 0.6325(5) 0.0300(10) Uani 1 1 d . . . . .
C7 C -0.0401(6) 0.8476(5) 0.4449(5) 0.0320(11) Uani 1 1 d . . . . .
C8 C -0.3170(6) 0.9026(6) 0.4469(6) 0.0373(12) Uani 1 1 d . . . . .
H8A H -0.3808 0.9287 0.3828 0.056 Uiso 1 1 calc GR . . . .
H8B H -0.3237 0.9749 0.4993 0.056 Uiso 1 1 calc GR . . . .
H8C H -0.3591 0.8226 0.5063 0.056 Uiso 1 1 calc GR . . . .
C9 C 0.4164(7) 0.7698(6) 0.2384(6) 0.0403(13) Uani 1 1 d . . . . .
H9A H 0.4054 0.8613 0.1950 0.060 Uiso 1 1 calc GR . . . .
H9B H 0.3469 0.7137 0.2139 0.060 Uiso 1 1 calc GR . . . .
H9C H 0.5287 0.7359 0.2097 0.060 Uiso 1 1 calc GR . . . .
C10 C 0.5955(7) 0.5792(6) 0.6379(6) 0.0355(12) Uani 1 1 d . . . . .
H10 H 0.5270 0.5888 0.5805 0.043 Uiso 1 1 calc R . . . .
C11 C 0.7527(7) 0.5269(6) 0.5941(6) 0.0403(13) Uani 1 1 d . . . . .
H11 H 0.7919 0.5029 0.5071 0.048 Uiso 1 1 calc R . . . .
C12 C 0.8506(7) 0.5104(6) 0.6789(7) 0.0421(14) Uani 1 1 d . . . . .
H12 H 0.9579 0.4741 0.6512 0.051 Uiso 1 1 calc R . . . .
C13 C 0.7909(7) 0.5473(6) 0.8048(7) 0.0405(13) Uani 1 1 d . . . . .
H13 H 0.8561 0.5363 0.8650 0.049 Uiso 1 1 calc R . . . .
C14 C 0.6346(7) 0.6003(5) 0.8408(6) 0.0353(12) Uani 1 1 d . . . . .
H14 H 0.5939 0.6264 0.9268 0.042 Uiso 1 1 calc R . . . .

loop_
_atom_site_aniso_label
_atom_site_aniso_U_11
_atom_site_aniso_U_22
_atom_site_aniso_U_33
_atom_site_aniso_U_23
_atom_site_aniso_U_13
_atom_site_aniso_U_12
Pd1 0.0132(3) 0.0321(3) 0.0373(3) -0.00880(17) -0.00578(17) 0.00248(17)
Cl1 0.0214(6) 0.0374(7) 0.0530(8) -0.0150(6) -0.0107(5) 0.0021(5)
Cl2 0.0218(7) 0.0380(7) 0.0714(10) -0.0149(6) -0.0128(6) -0.0014(5)
O1 0.0211(18) 0.051(2) 0.038(2) -0.0126(17) -0.0046(15) -0.0001(16)
O2 0.0248(19) 0.056(2) 0.040(2) -0.0086(18) -0.0141(16) 0.0064(17)
N1 0.0131(19) 0.032(2) 0.046(3) -0.0117(18) -0.0044(17) 0.0018(16)
N2 0.022(2) 0.035(2) 0.034(2) -0.0083(18) -0.0064(18) 0.0007(18)
N3 0.016(2) 0.033(2) 0.036(2) -0.0073(17) -0.0074(17) 0.0007(16)
N4 0.019(2) 0.041(2) 0.035(2) -0.0076(18) -0.0065(17) 0.0016(17)
N5 0.023(2) 0.038(2) 0.033(2) -0.0076(18) -0.0064(17) 0.0021(18)
N6 0.021(2) 0.035(2) 0.037(2) -0.0043(18) -0.0097(17) 0.0027(17)
C1 0.014(2) 0.028(2) 0.038(3) -0.008(2) -0.0005(19) -0.0012(18)
C2 0.019(2) 0.035(3) 0.041(3) -0.007(2) -0.003(2) 0.002(2)
C3 0.018(2) 0.035(3) 0.039(3) -0.008(2) -0.006(2) 0.007(2)
C4 0.030(3) 0.045(3) 0.034(3) -0.003(2) -0.007(2) -0.004(2)
C5 0.021(2) 0.033(3) 0.042(3) -0.008(2) -0.006(2) -0.002(2)
C6 0.023(2) 0.033(2) 0.034(3) -0.010(2) -0.005(2) -0.001(2)
C7 0.026(3) 0.034(2) 0.038(3) -0.007(2) -0.011(2) -0.001(2)
C8 0.022(3) 0.047(3) 0.045(3) -0.007(2) -0.014(2) 0.001(2)
C9 0.032(3) 0.050(3) 0.038(3) -0.009(2) -0.004(2) -0.006(2)
C10 0.026(3) 0.036(3) 0.042(3) -0.006(2) -0.004(2) 0.000(2)
C11 0.023(3) 0.040(3) 0.050(3) -0.010(2) 0.004(2) 0.003(2)
C12 0.016(2) 0.036(3) 0.069(4) -0.010(3) -0.002(2) 0.001(2)
C13 0.022(3) 0.040(3) 0.059(4) -0.003(3) -0.014(3) -0.002(2)
C14 0.025(3) 0.032(3) 0.051(3) -0.009(2) -0.012(2) 0.000(2)

loop_
_atom_type_symbol
_atom_type_description
_atom_type_scat_dispersion_real
_atom_type_scat_dispersion_imag
_atom_type_scat_source
C C 0.0181 0.0091 'International Tables Vol C Tables 4.2.6.8 and 6.1.1.4'
H H 0.0000 0.0000 'International Tables Vol C Tables 4.2.6.8 and 6.1.1.4'
Cl Cl 0.3639 0.7018 'International Tables Vol C Tables 4.2.6.8 and 6.1.1.4'
N N 0.0311 0.0180 'International Tables Vol C Tables 4.2.6.8 and 6.1.1.4'
O O 0.0492 0.0322 'International Tables Vol C Tables 4.2.6.8 and 6.1.1.4'
Pd Pd 0.1215 3.9337 'International Tables Vol C Tables 4.2.6.8 and 6.1.1.4'

loop_
_geom_angle_atom_site_label_1
_geom_angle_atom_site_label_2
_geom_angle_atom_site_label_3
_geom_angle
_geom_angle_site_symmetry_1
_geom_angle_site_symmetry_3
_geom_angle_publ_flag
Cl1 Pd1 Cl2 174.61(5) . . ?
N1 Pd1 Cl1 89.32(13) . . ?
N1 Pd1 Cl2 89.44(13) . . ?
C1 Pd1 Cl1 90.70(15) . . ?
C1 Pd1 Cl2 90.64(15) . . ?
C1 Pd1 N1 178.93(18) . . ?
C5 O1 C9 118.8(5) . . ?
C7 O2 C8 118.6(4) . . ?
C10 N1 Pd1 118.0(4) . . ?
C14 N1 Pd1 123.4(4) . . ?
C14 N1 C10 118.5(5) . . ?
C1 N2 C2 111.7(5) . . ?
C1 N2 C4 124.4(5) . . ?
C2 N2 C4 123.9(5) . . ?
C1 N3 C3 110.0(4) . . ?
C1 N3 C6 126.2(4) . . ?
C6 N3 C3 123.8(4) . . ?
C6 N4 C5 113.4(5) . . ?
C7 N5 C5 113.2(5) . . ?
C7 N6 C6 112.4(4) . . ?
N2 C1 Pd1 128.6(4) . . ?
N2 C1 N3 103.8(4) . . ?
N3 C1 Pd1 127.6(4) . . ?
C3 C2 N2 107.2(5) . . ?
C2 C3 N3 107.2(5) . . ?
O1 C5 N4 113.7(5) . . ?
O1 C5 N5 119.9(5) . . ?
N5 C5 N4 126.4(5) . . ?
N4 C6 N3 118.3(5) . . ?
N4 C6 N6 127.2(5) . . ?
N6 C6 N3 114.5(5) . . ?
O2 C7 N5 113.9(5) . . ?
N6 C7 O2 118.8(5) . . ?
N6 C7 N5 127.4(5) . . ?
N1 C10 C11 121.6(6) . . ?
C12 C11 C10 119.0(6) . . ?
C11 C12 C13 119.4(5) . . ?
C14 C13 C12 118.4(6) . . ?
N1 C14 C13 123.0(6) . . ?

loop_
_geom_bond_atom_site_label_1
_geom_bond_atom_site_label_2
_geom_bond_distance
_geom_bond_site_symmetry_2
_geom_bond_publ_flag
Pd1 Cl1 2.3130(13) . ?
Pd1 Cl2 2.3196(14) . ?
Pd1 N1 2.064(4) . ?
Pd1 C1 1.950(5) . ?
O1 C5 1.324(7) . ?
O1 C9 1.449(7) . ?
O2 C7 1.330(7) . ?
O2 C8 1.465(7) . ?
N1 C10 1.354(8) . ?
N1 C14 1.334(8) . ?
N2 C1 1.336(7) . ?
N2 C2 1.397(7) . ?
N2 C4 1.461(7) . ?
N3 C1 1.391(7) . ?
N3 C3 1.395(7) . ?
N3 C6 1.394(7) . ?
N4 C5 1.337(7) . ?
N4 C6 1.319(7) . ?
N5 C5 1.336(7) . ?
N5 C7 1.331(7) . ?
N6 C6 1.348(7) . ?
N6 C7 1.326(7) . ?
C2 C3 1.320(8) . ?
C10 C11 1.391(8) . ?
C11 C12 1.379(9) . ?
C12 C13 1.386(10) . ?
C13 C14 1.381(8) . ?
